data_4313954
loop_
_publ_author_name
'Timothy J. Foley'
'Benjamin S. Harrison'
'Alison S. Knefely'
'Khalil A. Abboud'
'John R. Reynolds'
'Kirk S. Schanze'
'James M. Boncella'

_publ_section_title
;
 Facile Preparation and Photophysics of Near-Infrared Luminescent
 Lanthanide(III) Monoporphyrinate Complexes
;
_journal_name_full 'Inorganic Chemistry'
_journal_page_first 5023
_journal_page_last 5032
_journal_paper_doi 10.1021/ic034217g
_journal_volume 42
_journal_year 2003
_chemical_formula_sum 'C51.33 H41.33 B0.67 N6.67 Yb0.67'
_chemical_formula_weight 874.14
_chemical_name_systematic
;
   ?
;
_space_group_IT_number 2
_symmetry_cell_setting triclinic
_symmetry_space_group_name_Hall '-P 1'
_symmetry_space_group_name_H-M 'P -1'
_atom_sites_solution_hydrogens geom
_atom_sites_solution_primary direct
_atom_sites_solution_secondary difmap
_audit_creation_method SHELXL-97
_cell_angle_alpha 98.846(2)
_cell_angle_beta 100.017(2)
_cell_angle_gamma 106.862(2)
_cell_formula_units_Z 3
_cell_length_a 11.9673(5)
_cell_length_b 14.0070(6)
_cell_length_c 20.7721(8)
_cell_measurement_temperature 193(2)
_cell_measurement_theta_max 28.0
_cell_measurement_theta_min 2.0
_cell_volume 3203.5(2)
_computing_cell_refinement 'Bruker SMART & SAINT (Bruker 1998)'
_computing_data_collection 'Bruker SMART (Bruker 1998)'
_computing_data_reduction 'Bruker SHELXTL (Bruker 2000)'
_computing_molecular_graphics 'Bruker SHELXTL'
_computing_publication_material 'Bruker SHELXTL'
_computing_structure_refinement 'Bruker SHELXTL'
_computing_structure_solution 'Bruker SHELXTL'
_diffrn_ambient_temperature 193(2)
_diffrn_measured_fraction_theta_full 0.977
_diffrn_measured_fraction_theta_max 0.977
_diffrn_measurement_device_type 'SMART CCD area detector'
_diffrn_measurement_method '\w scans'
_diffrn_radiation_monochromator graphite
_diffrn_radiation_source 'normal-focus sealed tube'
_diffrn_radiation_type MoK\a
_diffrn_radiation_wavelength 0.71073
_diffrn_reflns_av_R_equivalents 0.0355
_diffrn_reflns_av_sigmaI/netI 0.0431
_diffrn_reflns_limit_h_max 15
_diffrn_reflns_limit_h_min -15
_diffrn_reflns_limit_k_max 18
_diffrn_reflns_limit_k_min -18
_diffrn_reflns_limit_l_max 26
_diffrn_reflns_limit_l_min -26
_diffrn_reflns_number 29053
_diffrn_reflns_theta_full 27.50
_diffrn_reflns_theta_max 27.50
_diffrn_reflns_theta_min 1.02
_diffrn_standards_decay_% none
_diffrn_standards_number 0
_exptl_absorpt_coefficient_mu 1.513
_exptl_absorpt_correction_T_max 0.9068
_exptl_absorpt_correction_T_min 0.6121
_exptl_absorpt_correction_type analytical
_exptl_absorpt_process_details 'based on measured indexed crystal faces, SHELXTL (Bruker 1998)'
_exptl_crystal_colour red
_exptl_crystal_density_diffrn 1.359
_exptl_crystal_density_meas 0
_exptl_crystal_density_method 'not measured'
_exptl_crystal_description needles
_exptl_crystal_F_000 1338
_refine_diff_density_max 0.643
_refine_diff_density_min -0.768
_refine_diff_density_rms 0.090
_refine_ls_extinction_coef 0.00137(15)
_refine_ls_extinction_expression Fc^*^=kFc[1+0.001xFc^2^\l^3^/sin(2\q)]^-1/4^
_refine_ls_extinction_method SHELXL
_refine_ls_goodness_of_fit_ref 1.066
_refine_ls_hydrogen_treatment mixed
_refine_ls_matrix_type full
_refine_ls_number_parameters 797
_refine_ls_number_reflns 14388
_refine_ls_number_restraints 120
_refine_ls_restrained_S_all 1.069
_refine_ls_R_factor_all 0.0355
_refine_ls_R_factor_gt 0.0269
_refine_ls_shift/su_max 0.004
_refine_ls_shift/su_mean 0.000
_refine_ls_structure_factor_coef Fsqd
_refine_ls_weighting_details 'calc w=1/[\s^2^(Fo^2^)+(0.0392P)^2^+0.0000P] where P=(Fo^2^+2Fc^2^)/3'
_refine_ls_weighting_scheme calc
_refine_ls_wR_factor_gt 0.0650
_refine_ls_wR_factor_ref 0.0718
_reflns_number_gt 12598
_reflns_number_total 14388
_reflns_threshold_expression >2sigma(I)
_cod_data_source_file ic034217gsi20030318_055518_4.cif
_cod_data_source_block tf30
_cod_depositor_comments
;
The following automatic conversions were performed:

'_symmetry_cell_setting' value 'Triclinic' changed to 'triclinic'
according to the built-in table from CIF Core dictionary named
'cif_core.dic' version 2.4.1 from 2010-06-29.

Automatic conversion script
Id: cif_fix_values 1646 2011-03-28 12:23:43Z adriana 
;
_cod_database_code 4313954

loop_
_symmetry_equiv_pos_as_xyz
'x, y, z'
'-x, -y, -z'

loop_
_atom_site_label
_atom_site_type_symbol
_atom_site_fract_x
_atom_site_fract_y
_atom_site_fract_z
_atom_site_U_iso_or_equiv
_atom_site_adp_type
_atom_site_occupancy
_atom_site_symmetry_multiplicity
_atom_site_calc_flag
_atom_site_refinement_flags
_atom_site_disorder_assembly
_atom_site_disorder_group
Yb Yb 0.493180(9) 0.885751(8) 0.190721(5) 0.01993(4) Uani 1 1 d . . .
B B 0.4406(3) 1.1124(2) 0.14580(16) 0.0315(7) Uani 1 1 d . . .
H1 H 0.421(3) 1.182(2) 0.1311(15) 0.039(8) Uiso 1 1 d . . .
N1 N 0.68462(18) 0.89638(16) 0.24838(10) 0.0250(4) Uani 1 1 d . . .
N2 N 0.55469(17) 0.77883(15) 0.11567(10) 0.0224(4) Uani 1 1 d . . .
N3 N 0.33246(18) 0.73079(16) 0.15940(10) 0.0240(4) Uani 1 1 d . . .
N4 N 0.46322(18) 0.84543(16) 0.29312(10) 0.0256(4) Uani 1 1 d . . .
N5 N 0.62113(19) 1.06779(16) 0.20010(11) 0.0285(5) Uani 1 1 d . . .
N6 N 0.5752(2) 1.13798(16) 0.17644(11) 0.0304(5) Uani 1 1 d . . .
N7 N 0.41414(18) 0.93308(16) 0.08398(10) 0.0255(4) Uani 1 1 d . . .
N8 N 0.40274(19) 1.02708(16) 0.08315(11) 0.0273(5) Uani 1 1 d . . .
N9 N 0.3724(2) 0.99589(17) 0.22426(11) 0.0295(5) Uani 1 1 d . . .
N10 N 0.3686(2) 1.07885(17) 0.19744(11) 0.0312(5) Uani 1 1 d . . .
C1 C 0.7317(2) 0.9355(2) 0.31575(13) 0.0279(5) Uani 1 1 d . . .
C2 C 0.8607(2) 0.9671(2) 0.32993(14) 0.0358(6) Uani 1 1 d . . .
H2A H 0.9143 0.9972 0.3725 0.043 Uiso 1 1 calc R . .
C3 C 0.8911(2) 0.9457(2) 0.27091(14) 0.0345(6) Uani 1 1 d . . .
H3A H 0.9701 0.9580 0.2643 0.041 Uiso 1 1 calc R . .
C4 C 0.7813(2) 0.9008(2) 0.21999(13) 0.0268(5) Uani 1 1 d . . .
C5 C 0.7746(2) 0.86433(19) 0.15222(13) 0.0252(5) Uani 1 1 d . . .
C6 C 0.6693(2) 0.80519(18) 0.10502(12) 0.0236(5) Uani 1 1 d . . .
C7 C 0.6666(2) 0.75481(19) 0.03861(12) 0.0254(5) Uani 1 1 d . . .
H7A H 0.7333 0.7616 0.0186 0.031 Uiso 1 1 calc R . .
C8 C 0.5525(2) 0.69634(19) 0.01021(13) 0.0261(5) Uani 1 1 d . . .
H8A H 0.5235 0.6542 -0.0336 0.031 Uiso 1 1 calc R . .
C9 C 0.4826(2) 0.70960(18) 0.05864(12) 0.0230(5) Uani 1 1 d . . .
C10 C 0.3581(2) 0.65929(18) 0.04831(12) 0.0244(5) Uani 1 1 d . . .
C11 C 0.2904(2) 0.66802(19) 0.09602(13) 0.0252(5) Uani 1 1 d . . .
C12 C 0.1687(2) 0.6023(2) 0.08906(14) 0.0338(6) Uani 1 1 d . . .
H12A H 0.1182 0.5545 0.0498 0.041 Uiso 1 1 calc R . .
C13 C 0.1406(2) 0.6215(2) 0.14865(15) 0.0362(7) Uani 1 1 d . . .
H13B H 0.0668 0.5892 0.1594 0.043 Uiso 1 1 calc R . .
C14 C 0.2428(2) 0.6999(2) 0.19303(13) 0.0284(6) Uani 1 1 d . . .
C15 C 0.2518(2) 0.7320(2) 0.26141(14) 0.0315(6) Uani 1 1 d . . .
C16 C 0.3556(2) 0.7981(2) 0.30750(13) 0.0307(6) Uani 1 1 d . . .
C17 C 0.3648(3) 0.8236(2) 0.37869(14) 0.0378(7) Uani 1 1 d . . .
H17B H 0.3025 0.8017 0.4012 0.045 Uiso 1 1 calc R . .
C18 C 0.4782(3) 0.8841(2) 0.40720(14) 0.0359(6) Uani 1 1 d . . .
H18B H 0.5105 0.9140 0.4535 0.043 Uiso 1 1 calc R . .
C19 C 0.5414(2) 0.8952(2) 0.35439(13) 0.0288(6) Uani 1 1 d . . .
C20 C 0.6658(2) 0.9388(2) 0.36526(13) 0.0287(6) Uani 1 1 d . . .
C21 C 0.8904(2) 0.8853(2) 0.12996(13) 0.0276(5) Uani 1 1 d . . .
C22 C 0.9339(3) 0.9733(3) 0.10773(18) 0.0464(8) Uani 1 1 d . . .
H22A H 0.8910 1.0207 0.1073 0.056 Uiso 1 1 calc R . .
C23 C 1.0403(3) 0.9935(3) 0.0859(2) 0.0567(10) Uani 1 1 d . . .
H23B H 1.0700 1.0546 0.0708 0.068 Uiso 1 1 calc R . .
C24 C 1.1022(3) 0.9247(3) 0.08628(17) 0.0499(9) Uani 1 1 d . . .
H24A H 1.1743 0.9377 0.0708 0.060 Uiso 1 1 calc R . .
C25 C 1.0602(3) 0.8383(3) 0.1088(2) 0.0536(9) Uani 1 1 d . . .
H25A H 1.1037 0.7914 0.1096 0.064 Uiso 1 1 calc R . .
C26 C 0.9544(3) 0.8180(2) 0.13059(17) 0.0425(7) Uani 1 1 d . . .
H26A H 0.9258 0.7571 0.1461 0.051 Uiso 1 1 calc R . .
C27 C 0.2945(2) 0.59318(19) -0.01927(13) 0.0268(5) Uani 1 1 d . . .
C28 C 0.3229(3) 0.5070(2) -0.04403(14) 0.0324(6) Uani 1 1 d . . .
H28A H 0.3804 0.4871 -0.0164 0.039 Uiso 1 1 calc R . .
C29 C 0.2682(3) 0.4501(2) -0.10828(15) 0.0417(7) Uani 1 1 d . . .
H29A H 0.2886 0.3918 -0.1246 0.050 Uiso 1 1 calc R . .
C30 C 0.1840(3) 0.4779(2) -0.14873(15) 0.0461(8) Uani 1 1 d . . .
H30A H 0.1478 0.4393 -0.1931 0.055 Uiso 1 1 calc R . .
C31 C 0.1525(3) 0.5610(2) -0.12499(15) 0.0407(7) Uani 1 1 d . . .
H31A H 0.0938 0.5795 -0.1527 0.049 Uiso 1 1 calc R . .
C32 C 0.2070(2) 0.6180(2) -0.06029(14) 0.0349(6) Uani 1 1 d . . .
H32A H 0.1840 0.6749 -0.0438 0.042 Uiso 1 1 calc R . .
C33 C 0.1444(3) 0.6870(2) 0.28872(14) 0.0414(7) Uani 1 1 d . . .
C34 C 0.0573(3) 0.7322(3) 0.29035(16) 0.0503(9) Uani 1 1 d . . .
H34A H 0.0642 0.7925 0.2736 0.060 Uiso 1 1 calc R . .
C35 C -0.0417(3) 0.6906(4) 0.31636(19) 0.0719(14) Uani 1 1 d . . .
H35A H -0.1014 0.7227 0.3176 0.086 Uiso 1 1 calc R . .
C36 C -0.0520(4) 0.6028(4) 0.34009(19) 0.0858(18) Uani 1 1 d . . .
H36A H -0.1192 0.5738 0.3576 0.103 Uiso 1 1 calc R . .
C37 C 0.0334(5) 0.5578(4) 0.3384(2) 0.0943(18) Uani 1 1 d . . .
H37A H 0.0257 0.4974 0.3551 0.113 Uiso 1 1 calc R . .
C38 C 0.1326(4) 0.5985(3) 0.3127(2) 0.0707(12) Uani 1 1 d . . .
H38A H 0.1918 0.5657 0.3117 0.085 Uiso 1 1 calc R . .
C39 C 0.7362(2) 0.9794(2) 0.43642(13) 0.0315(6) Uani 1 1 d . . .
C40 C 0.7766(3) 1.0826(2) 0.46580(15) 0.0382(7) Uani 1 1 d . . .
H40A H 0.7583 1.1298 0.4409 0.046 Uiso 1 1 calc R . .
C41 C 0.8432(3) 1.1172(3) 0.53088(16) 0.0458(8) Uani 1 1 d . . .
H41A H 0.8714 1.1883 0.5502 0.055 Uiso 1 1 calc R . .
C42 C 0.8693(3) 1.0507(3) 0.56791(15) 0.0499(8) Uani 1 1 d . . .
H42A H 0.9151 1.0754 0.6128 0.060 Uiso 1 1 calc R . .
C43 C 0.8291(4) 0.9486(3) 0.54010(18) 0.0653(11) Uani 1 1 d . . .
H43A H 0.8460 0.9018 0.5658 0.078 Uiso 1 1 calc R . .
C44 C 0.7634(4) 0.9131(3) 0.47413(17) 0.0568(10) Uani 1 1 d . . .
H44A H 0.7370 0.8420 0.4548 0.068 Uiso 1 1 calc R . .
C45 C 0.7390(2) 1.1174(2) 0.22361(15) 0.0352(6) Uani 1 1 d . . .
H45A H 0.7948 1.0880 0.2435 0.042 Uiso 1 1 calc R . .
C46 C 0.7690(3) 1.2176(2) 0.21502(17) 0.0439(8) Uani 1 1 d . . .
H46A H 0.8461 1.2683 0.2273 0.053 Uiso 1 1 calc R . .
C47 C 0.6627(3) 1.2267(2) 0.18490(15) 0.0390(7) Uani 1 1 d . . .
H47A H 0.6526 1.2865 0.1721 0.047 Uiso 1 1 calc R . .
C48 C 0.3756(2) 0.8828(2) 0.01944(13) 0.0283(5) Uani 1 1 d . . .
H48A H 0.3736 0.8147 0.0042 0.034 Uiso 1 1 calc R . .
C49 C 0.3393(2) 0.9416(2) -0.02208(14) 0.0319(6) Uani 1 1 d . . .
H49A H 0.3083 0.9230 -0.0692 0.038 Uiso 1 1 calc R . .
C50 C 0.3581(2) 1.0330(2) 0.02012(14) 0.0329(6) Uani 1 1 d . . .
H50A H 0.3424 1.0909 0.0072 0.039 Uiso 1 1 calc R . .
C51 C 0.3024(3) 0.9936(2) 0.26829(15) 0.0387(7) Uani 1 1 d . . .
H51A H 0.2878 0.9441 0.2950 0.046 Uiso 1 1 calc R . .
C52 C 0.2542(3) 1.0725(3) 0.26987(16) 0.0454(8) Uani 1 1 d . . .
H52A H 0.2019 1.0870 0.2966 0.054 Uiso 1 1 calc R . .
C53 C 0.2988(3) 1.1255(2) 0.22410(16) 0.0414(7) Uani 1 1 d . . .
H53A H 0.2829 1.1845 0.2134 0.050 Uiso 1 1 calc R . .
C60 C 1.0734(5) 1.3108(4) 0.4680(3) 0.107(2) Uani 1 1 d D . .
H60A H 1.0214 1.3160 0.4971 0.128 Uiso 1 1 calc R . .
C61 C 1.0265(4) 1.2600(4) 0.4035(3) 0.0884(15) Uani 1 1 d D . .
H61A H 0.9423 1.2275 0.3881 0.106 Uiso 1 1 calc R . .
C62 C 1.0989(4) 1.2554(4) 0.3611(2) 0.0768(12) Uani 1 1 d D . .
H62A H 1.0655 1.2204 0.3157 0.092 Uiso 1 1 calc R . .
C63 C 1.2197(4) 1.3008(4) 0.3829(3) 0.0837(14) Uani 1 1 d D . .
H63A H 1.2701 1.2978 0.3526 0.100 Uiso 1 1 calc R . .
C64 C 1.2697(4) 1.3513(4) 0.4492(3) 0.0878(15) Uani 1 1 d D . .
H64A H 1.3541 1.3828 0.4645 0.105 Uiso 1 1 calc R . .
C65 C 1.1962(5) 1.3553(4) 0.4921(3) 0.0988(18) Uani 1 1 d D . .
H65A H 1.2288 1.3881 0.5380 0.119 Uiso 1 1 calc R . .
C70 C 1.5145(6) 1.6216(4) 0.3373(4) 0.112(2) Uani 1 1 d . . .
H70A H 1.4884 1.6767 0.3533 0.134 Uiso 1 1 calc R . .
C71 C 1.5000(6) 1.5428(5) 0.3677(3) 0.1060(18) Uani 1 1 d . . .
H71A H 1.4659 1.5439 0.4057 0.127 Uiso 1 1 calc R . .
C72 C 1.5325(5) 1.4627(4) 0.3456(3) 0.0815(14) Uani 1 1 d . . .
H72A H 1.5238 1.4089 0.3691 0.098 Uiso 1 1 calc R . .
C73 C 1.5760(6) 1.4567(5) 0.2923(3) 0.110(2) Uani 1 1 d . . .
H73A H 1.5946 1.3977 0.2750 0.132 Uiso 1 1 calc R . .
C74 C 1.5944(7) 1.5405(8) 0.2614(4) 0.164(4) Uani 1 1 d . . .
H74A H 1.6280 1.5396 0.2232 0.197 Uiso 1 1 calc R . .
C75 C 1.5638(6) 1.6242(5) 0.2863(4) 0.121(3) Uani 1 1 d . . .
H75A H 1.5783 1.6822 0.2666 0.145 Uiso 1 1 calc R . .
C80 C 1.5808(11) 1.2865(9) 0.4772(5) 0.061(3) Uiso 0.542(17) 1 d PD A 3
H80A H 1.5383 1.2920 0.5114 0.073 Uiso 0.542(17) 1 calc PR A 3
C81 C 1.5215(9) 1.2114(7) 0.4190(6) 0.064(3) Uiso 0.542(17) 1 d PD A 3
H81A H 1.4443 1.1637 0.4147 0.077 Uiso 0.542(17) 1 calc PR A 3
C82 C 1.5806(11) 1.2109(7) 0.3693(4) 0.053(2) Uiso 0.542(17) 1 d PD A 3
H82A H 1.5441 1.1630 0.3279 0.064 Uiso 0.542(17) 1 calc PR A 3
C83 C 1.6953(11) 1.2808(9) 0.3785(4) 0.051(2) Uiso 0.542(17) 1 d PD A 3
H83A H 1.7347 1.2787 0.3427 0.062 Uiso 0.542(17) 1 calc PR A 3
C84 C 1.7558(9) 1.3547(8) 0.4387(7) 0.070(3) Uiso 0.542(17) 1 d PD A 3
H84A H 1.8333 1.4022 0.4434 0.084 Uiso 0.542(17) 1 calc PR A 3
C85 C 1.6974(11) 1.3541(7) 0.4893(5) 0.061(3) Uiso 0.542(17) 1 d PD A 3
H85A H 1.7351 1.3987 0.5318 0.073 Uiso 0.542(17) 1 calc PR A 3
C80' C 1.6579(14) 1.3402(9) 0.4923(5) 0.058(3) Uiso 0.458(17) 1 d PD A 4
H80B H 1.6691 1.3825 0.5349 0.070 Uiso 0.458(17) 1 calc PR A 4
C81' C 1.5540(12) 1.2616(11) 0.4672(7) 0.068(4) Uiso 0.458(17) 1 d PD A 4
H81B H 1.4947 1.2429 0.4921 0.081 Uiso 0.458(17) 1 calc PR A 4
C82' C 1.5409(11) 1.2105(8) 0.4022(7) 0.061(3) Uiso 0.458(17) 1 d PD A 4
H82B H 1.4696 1.1547 0.3823 0.073 Uiso 0.458(17) 1 calc PR A 4
C83' C 1.6260(13) 1.2361(9) 0.3646(4) 0.042(2) Uiso 0.458(17) 1 d PD A 4
H83B H 1.6088 1.2007 0.3194 0.050 Uiso 0.458(17) 1 calc PR A 4
C84' C 1.7362(12) 1.3128(11) 0.3920(6) 0.061(3) Uiso 0.458(17) 1 d PD A 4
H84B H 1.7971 1.3307 0.3680 0.073 Uiso 0.458(17) 1 calc PR A 4
C85' C 1.7480(12) 1.3607(10) 0.4579(8) 0.077(4) Uiso 0.458(17) 1 d PD A 4
H85B H 1.8228 1.4106 0.4807 0.093 Uiso 0.458(17) 1 calc PR A 4
C90 C 0.2629(10) 0.4038(9) 0.1735(6) 0.085(3) Uiso 0.534(12) 1 d PD B 1
H90A H 0.3375 0.4518 0.1986 0.102 Uiso 0.534(12) 1 calc PR B 1
C91 C 0.1809(12) 0.3519(8) 0.2046(5) 0.076(3) Uiso 0.534(12) 1 d PD B 1
H91A H 0.1950 0.3642 0.2520 0.091 Uiso 0.534(12) 1 calc PR B 1
C92 C 0.0783(11) 0.2818(9) 0.1652(7) 0.077(3) Uiso 0.534(12) 1 d PD B 1
H92A H 0.0240 0.2433 0.1873 0.093 Uiso 0.534(12) 1 calc PR B 1
C93 C 0.0445(10) 0.2605(9) 0.0951(7) 0.094(4) Uiso 0.534(12) 1 d PD B 1
H93A H -0.0292 0.2109 0.0703 0.113 Uiso 0.534(12) 1 calc PR B 1
C94 C 0.1271(12) 0.3175(9) 0.0648(4) 0.065(2) Uiso 0.534(12) 1 d PD B 1
H94A H 0.1095 0.3101 0.0176 0.078 Uiso 0.534(12) 1 calc PR B 1
C95 C 0.2333(9) 0.3840(7) 0.1031(5) 0.052(2) Uiso 0.534(12) 1 d PD B 1
H95A H 0.2906 0.4190 0.0811 0.062 Uiso 0.534(12) 1 calc PR B 1
C90' C 0.2639(11) 0.4107(10) 0.1322(9) 0.095(4) Uiso 0.466(12) 1 d PD B 2
H90B H 0.3388 0.4570 0.1308 0.114 Uiso 0.466(12) 1 calc PR B 2
C91' C 0.2354(14) 0.3945(12) 0.1924(7) 0.107(5) Uiso 0.466(12) 1 d PD B 2
H91B H 0.2915 0.4287 0.2337 0.128 Uiso 0.466(12) 1 calc PR B 2
C92' C 0.1236(12) 0.3273(9) 0.1913(5) 0.061(3) Uiso 0.466(12) 1 d PD B 2
H92B H 0.1029 0.3203 0.2328 0.073 Uiso 0.466(12) 1 calc PR B 2
C93' C 0.0421(10) 0.2711(8) 0.1340(8) 0.078(3) Uiso 0.466(12) 1 d PD B 2
H93B H -0.0316 0.2231 0.1356 0.093 Uiso 0.466(12) 1 calc PR B 2
C94' C 0.0695(13) 0.2860(10) 0.0734(6) 0.082(4) Uiso 0.466(12) 1 d PD B 2
H94B H 0.0150 0.2488 0.0321 0.098 Uiso 0.466(12) 1 calc PR B 2
C95' C 0.1785(13) 0.3564(10) 0.0747(6) 0.062(3) Uiso 0.466(12) 1 d PD B 2
H95B H 0.1956 0.3682 0.0331 0.075 Uiso 0.466(12) 1 calc PR B 2

loop_
_atom_site_aniso_label
_atom_site_aniso_U_11
_atom_site_aniso_U_22
_atom_site_aniso_U_33
_atom_site_aniso_U_23
_atom_site_aniso_U_13
_atom_site_aniso_U_12
Yb 0.01650(6) 0.02203(6) 0.01943(6) 0.00293(4) 0.00386(4) 0.00451(4)
B 0.0364(17) 0.0281(15) 0.0347(17) 0.0074(13) 0.0122(14) 0.0151(13)
N1 0.0196(10) 0.0292(11) 0.0229(11) 0.0043(9) 0.0023(8) 0.0053(9)
N2 0.0179(10) 0.0234(10) 0.0240(10) 0.0031(8) 0.0033(8) 0.0057(8)
N3 0.0204(10) 0.0256(11) 0.0234(11) 0.0034(8) 0.0054(8) 0.0043(8)
N4 0.0231(11) 0.0289(11) 0.0216(11) 0.0050(9) 0.0041(8) 0.0047(9)
N5 0.0265(11) 0.0268(11) 0.0306(12) 0.0053(9) 0.0051(9) 0.0074(9)
N6 0.0321(12) 0.0253(11) 0.0329(12) 0.0051(9) 0.0088(10) 0.0081(9)
N7 0.0250(11) 0.0266(11) 0.0261(11) 0.0081(9) 0.0066(9) 0.0086(9)
N8 0.0267(11) 0.0305(12) 0.0296(12) 0.0106(9) 0.0081(9) 0.0138(9)
N9 0.0283(12) 0.0329(12) 0.0301(12) 0.0069(10) 0.0110(9) 0.0115(10)
N10 0.0317(12) 0.0329(12) 0.0330(12) 0.0057(10) 0.0096(10) 0.0159(10)
C1 0.0246(13) 0.0301(13) 0.0255(13) 0.0026(11) 0.0006(10) 0.0086(11)
C2 0.0241(13) 0.0467(17) 0.0284(14) -0.0008(12) -0.0039(11) 0.0097(12)
C3 0.0188(13) 0.0448(17) 0.0339(15) 0.0005(13) -0.0008(11) 0.0093(12)
C4 0.0194(12) 0.0303(13) 0.0277(13) 0.0033(11) 0.0018(10) 0.0074(10)
C5 0.0204(12) 0.0278(13) 0.0280(13) 0.0054(10) 0.0056(10) 0.0090(10)
C6 0.0238(12) 0.0228(12) 0.0258(13) 0.0057(10) 0.0065(10) 0.0092(10)
C7 0.0255(13) 0.0272(13) 0.0264(13) 0.0065(10) 0.0097(10) 0.0102(10)
C8 0.0294(13) 0.0270(13) 0.0228(13) 0.0042(10) 0.0073(10) 0.0103(11)
C9 0.0237(12) 0.0230(12) 0.0222(12) 0.0036(10) 0.0043(10) 0.0086(10)
C10 0.0232(12) 0.0231(12) 0.0238(12) 0.0025(10) 0.0020(10) 0.0060(10)
C11 0.0209(12) 0.0233(12) 0.0281(13) 0.0027(10) 0.0037(10) 0.0048(10)
C12 0.0241(13) 0.0318(14) 0.0343(15) -0.0010(12) 0.0040(11) -0.0018(11)
C13 0.0222(13) 0.0376(16) 0.0407(16) 0.0022(13) 0.0097(12) -0.0007(12)
C14 0.0234(13) 0.0280(13) 0.0305(14) 0.0054(11) 0.0089(11) 0.0026(10)
C15 0.0259(13) 0.0344(15) 0.0306(14) 0.0060(11) 0.0101(11) 0.0029(11)
C16 0.0284(14) 0.0339(14) 0.0288(14) 0.0080(11) 0.0091(11) 0.0064(11)
C17 0.0369(16) 0.0476(17) 0.0275(14) 0.0089(13) 0.0136(12) 0.0079(13)
C18 0.0382(16) 0.0450(17) 0.0226(13) 0.0053(12) 0.0095(12) 0.0102(13)
C19 0.0301(14) 0.0317(14) 0.0225(13) 0.0049(11) 0.0043(11) 0.0083(11)
C20 0.0290(14) 0.0303(14) 0.0234(13) 0.0047(11) 0.0016(10) 0.0077(11)
C21 0.0185(12) 0.0353(14) 0.0258(13) 0.0025(11) 0.0031(10) 0.0072(11)
C22 0.0328(16) 0.053(2) 0.067(2) 0.0296(17) 0.0223(16) 0.0199(15)
C23 0.0419(19) 0.066(2) 0.074(3) 0.038(2) 0.0294(18) 0.0139(17)
C24 0.0235(15) 0.075(2) 0.050(2) 0.0086(18) 0.0168(14) 0.0117(15)
C25 0.0299(16) 0.056(2) 0.078(3) 0.0043(19) 0.0169(17) 0.0218(15)
C26 0.0266(15) 0.0381(16) 0.066(2) 0.0133(15) 0.0146(14) 0.0127(13)
C27 0.0240(13) 0.0260(13) 0.0243(13) 0.0035(10) 0.0047(10) 0.0009(10)
C28 0.0341(15) 0.0276(14) 0.0316(15) 0.0042(11) 0.0087(12) 0.0047(11)
C29 0.0478(18) 0.0299(15) 0.0368(17) -0.0043(12) 0.0146(14) -0.0002(13)
C30 0.0469(19) 0.0439(18) 0.0249(15) -0.0027(13) 0.0036(13) -0.0111(14)
C31 0.0318(15) 0.0404(17) 0.0358(16) 0.0104(13) -0.0051(12) -0.0033(13)
C32 0.0284(14) 0.0302(14) 0.0375(16) 0.0057(12) -0.0001(12) 0.0018(11)
C33 0.0317(15) 0.0506(18) 0.0283(15) 0.0015(13) 0.0116(12) -0.0060(13)
C34 0.0325(16) 0.061(2) 0.0375(17) -0.0140(15) 0.0135(14) -0.0050(15)
C35 0.0375(19) 0.095(3) 0.050(2) -0.030(2) 0.0226(17) -0.012(2)
C36 0.051(2) 0.121(4) 0.041(2) -0.010(2) 0.0256(19) -0.033(3)
C37 0.082(3) 0.102(4) 0.078(3) 0.041(3) 0.033(3) -0.021(3)
C38 0.058(2) 0.076(3) 0.074(3) 0.035(2) 0.028(2) 0.000(2)
C39 0.0272(13) 0.0406(16) 0.0237(13) 0.0034(11) 0.0020(11) 0.0105(12)
C40 0.0398(16) 0.0400(16) 0.0307(15) 0.0015(12) 0.0027(12) 0.0134(13)
C41 0.0423(18) 0.0480(19) 0.0368(17) -0.0084(14) 0.0027(14) 0.0119(15)
C42 0.0480(19) 0.070(2) 0.0257(15) -0.0041(15) -0.0068(13) 0.0263(17)
C43 0.089(3) 0.066(2) 0.0360(19) 0.0100(17) -0.0128(19) 0.035(2)
C44 0.079(3) 0.0455(19) 0.0360(18) 0.0023(15) -0.0113(17) 0.0229(18)
C45 0.0267(14) 0.0338(15) 0.0392(16) 0.0022(12) 0.0073(12) 0.0042(12)
C46 0.0331(16) 0.0319(16) 0.057(2) 0.0056(14) 0.0114(14) -0.0028(13)
C47 0.0443(17) 0.0255(14) 0.0449(17) 0.0072(12) 0.0161(14) 0.0048(12)
C48 0.0266(13) 0.0303(14) 0.0260(13) 0.0048(11) 0.0049(10) 0.0076(11)
C49 0.0267(13) 0.0431(16) 0.0260(14) 0.0093(12) 0.0061(11) 0.0108(12)
C50 0.0321(14) 0.0407(16) 0.0330(15) 0.0167(12) 0.0092(12) 0.0170(12)
C51 0.0398(16) 0.0401(16) 0.0406(17) 0.0073(13) 0.0215(14) 0.0134(13)
C52 0.0437(18) 0.0533(19) 0.0476(19) 0.0044(15) 0.0228(15) 0.0247(15)
C53 0.0410(17) 0.0457(18) 0.0444(18) 0.0038(14) 0.0137(14) 0.0254(14)
C60 0.099(4) 0.105(4) 0.118(5) 0.004(4) 0.069(4) 0.019(3)
C61 0.065(3) 0.090(4) 0.117(4) 0.026(3) 0.032(3) 0.026(3)
C62 0.081(3) 0.079(3) 0.078(3) 0.029(3) 0.024(3) 0.028(3)
C63 0.081(3) 0.086(3) 0.091(4) 0.018(3) 0.044(3) 0.023(3)
C64 0.070(3) 0.078(3) 0.107(4) 0.006(3) 0.030(3) 0.014(3)
C65 0.115(5) 0.085(4) 0.085(4) -0.001(3) 0.043(3) 0.014(3)
C70 0.121(5) 0.066(3) 0.145(6) 0.028(4) 0.012(4) 0.035(3)
C71 0.140(5) 0.109(5) 0.094(4) 0.027(4) 0.032(4) 0.073(4)
C72 0.102(4) 0.078(3) 0.090(4) 0.035(3) 0.031(3) 0.052(3)
C73 0.147(5) 0.131(5) 0.118(5) 0.057(4) 0.072(4) 0.104(5)
C74 0.160(7) 0.262(10) 0.178(8) 0.135(8) 0.138(6) 0.129(7)
C75 0.098(4) 0.114(5) 0.194(8) 0.111(6) 0.059(5) 0.044(4)

loop_
_atom_type_symbol
_atom_type_description
_atom_type_scat_dispersion_real
_atom_type_scat_dispersion_imag
_atom_type_scat_source
C C 0.0033 0.0016 'International Tables Vol C Tables 4.2.6.8 and 6.1.1.4'
H H 0.0000 0.0000 'International Tables Vol C Tables 4.2.6.8 and 6.1.1.4'
B B 0.0013 0.0007 'International Tables Vol C Tables 4.2.6.8 and 6.1.1.4'
N N 0.0061 0.0033 'International Tables Vol C Tables 4.2.6.8 and 6.1.1.4'
Yb Yb -0.3850 5.5486 'International Tables Vol C Tables 4.2.6.8 and 6.1.1.4'

loop_
_geom_angle_atom_site_label_1
_geom_angle_atom_site_label_2
_geom_angle_atom_site_label_3
_geom_angle
_geom_angle_site_symmetry_1
_geom_angle_site_symmetry_3
_geom_angle_publ_flag
N4 Yb N1 76.15(7) . . ?
N4 Yb N2 120.34(7) . . ?
N1 Yb N2 75.95(7) . . ?
N4 Yb N3 76.21(7) . . ?
N1 Yb N3 121.80(7) . . ?
N2 Yb N3 75.69(7) . . ?
N4 Yb N9 78.33(7) . . ?
N1 Yb N9 126.44(7) . . ?
N2 Yb N9 155.70(8) . . ?
N3 Yb N9 95.99(7) . . ?
N4 Yb N7 148.62(7) . . ?
N1 Yb N7 134.19(7) . . ?
N2 Yb N7 81.35(7) . . ?
N3 Yb N7 89.28(7) . . ?
N9 Yb N7 75.68(7) . . ?
N4 Yb N5 114.28(7) . . ?
N1 Yb N5 75.41(7) . . ?
N2 Yb N5 107.94(7) . . ?
N3 Yb N5 162.43(7) . . ?
N9 Yb N5 73.59(7) . . ?
N7 Yb N5 74.59(7) . . ?
N8 B N10 110.3(2) . . ?
N8 B N6 109.3(2) . . ?
N10 B N6 109.3(2) . . ?
C1 N1 C4 106.0(2) . . ?
C1 N1 Yb 125.08(16) . . ?
C4 N1 Yb 125.12(16) . . ?
C9 N2 C6 105.79(19) . . ?
C9 N2 Yb 126.14(15) . . ?
C6 N2 Yb 122.76(15) . . ?
C14 N3 C11 105.5(2) . . ?
C14 N3 Yb 126.46(16) . . ?
C11 N3 Yb 125.69(16) . . ?
C16 N4 C19 105.6(2) . . ?
C16 N4 Yb 126.84(17) . . ?
C19 N4 Yb 124.13(16) . . ?
C45 N5 N6 105.0(2) . . ?
C45 N5 Yb 132.51(19) . . ?
N6 N5 Yb 122.41(16) . . ?
C47 N6 N5 110.3(2) . . ?
C47 N6 B 127.7(2) . . ?
N5 N6 B 122.0(2) . . ?
C48 N7 N8 104.4(2) . . ?
C48 N7 Yb 133.55(17) . . ?
N8 N7 Yb 122.04(15) . . ?
C50 N8 N7 110.5(2) . . ?
C50 N8 B 126.4(2) . . ?
N7 N8 B 123.0(2) . . ?
C51 N9 N10 104.7(2) . . ?
C51 N9 Yb 132.70(19) . . ?
N10 N9 Yb 122.58(15) . . ?
C53 N10 N9 111.0(2) . . ?
C53 N10 B 126.6(3) . . ?
N9 N10 B 122.4(2) . . ?
N1 C1 C20 126.0(2) . . ?
N1 C1 C2 110.2(2) . . ?
C20 C1 C2 123.7(2) . . ?
C3 C2 C1 106.8(2) . . ?
C2 C3 C4 107.3(2) . . ?
N1 C4 C5 125.5(2) . . ?
N1 C4 C3 109.7(2) . . ?
C5 C4 C3 124.7(2) . . ?
C6 C5 C4 124.9(2) . . ?
C6 C5 C21 117.8(2) . . ?
C4 C5 C21 117.3(2) . . ?
N2 C6 C5 126.3(2) . . ?
N2 C6 C7 109.6(2) . . ?
C5 C6 C7 123.9(2) . . ?
C8 C7 C6 107.4(2) . . ?
C7 C8 C9 107.1(2) . . ?
N2 C9 C10 125.4(2) . . ?
N2 C9 C8 110.0(2) . . ?
C10 C9 C8 124.6(2) . . ?
C11 C10 C9 125.0(2) . . ?
C11 C10 C27 118.0(2) . . ?
C9 C10 C27 117.0(2) . . ?
N3 C11 C10 125.8(2) . . ?
N3 C11 C12 109.7(2) . . ?
C10 C11 C12 124.0(2) . . ?
C13 C12 C11 107.1(2) . . ?
C12 C13 C14 107.5(2) . . ?
N3 C14 C15 125.9(2) . . ?
N3 C14 C13 110.0(2) . . ?
C15 C14 C13 123.8(2) . . ?
C14 C15 C16 125.1(2) . . ?
C14 C15 C33 117.7(2) . . ?
C16 C15 C33 117.1(2) . . ?
N4 C16 C15 126.2(2) . . ?
N4 C16 C17 109.9(2) . . ?
C15 C16 C17 123.8(2) . . ?
C18 C17 C16 107.2(2) . . ?
C17 C18 C19 107.1(2) . . ?
N4 C19 C20 125.7(2) . . ?
N4 C19 C18 109.9(2) . . ?
C20 C19 C18 123.9(2) . . ?
C19 C20 C1 125.1(2) . . ?
C19 C20 C39 117.4(2) . . ?
C1 C20 C39 116.9(2) . . ?
C22 C21 C26 118.7(3) . . ?
C22 C21 C5 119.6(2) . . ?
C26 C21 C5 121.6(2) . . ?
C21 C22 C23 120.5(3) . . ?
C24 C23 C22 119.8(3) . . ?
C25 C24 C23 119.8(3) . . ?
C24 C25 C26 120.5(3) . . ?
C21 C26 C25 120.6(3) . . ?
C32 C27 C28 118.0(2) . . ?
C32 C27 C10 120.4(2) . . ?
C28 C27 C10 121.5(2) . . ?
C29 C28 C27 120.7(3) . . ?
C30 C29 C28 120.2(3) . . ?
C31 C30 C29 120.2(3) . . ?
C30 C31 C32 119.7(3) . . ?
C31 C32 C27 121.1(3) . . ?
C34 C33 C38 119.0(3) . . ?
C34 C33 C15 121.1(3) . . ?
C38 C33 C15 119.9(3) . . ?
C33 C34 C35 120.8(4) . . ?
C36 C35 C34 119.4(4) . . ?
C37 C36 C35 120.0(4) . . ?
C36 C37 C38 121.2(5) . . ?
C33 C38 C37 119.5(5) . . ?
C44 C39 C40 118.2(3) . . ?
C44 C39 C20 119.7(3) . . ?
C40 C39 C20 122.1(3) . . ?
C41 C40 C39 120.4(3) . . ?
C42 C41 C40 120.9(3) . . ?
C41 C42 C43 119.6(3) . . ?
C42 C43 C44 119.9(3) . . ?
C39 C44 C43 121.0(3) . . ?
N5 C45 C46 111.2(3) . . ?
C47 C46 C45 104.5(3) . . ?
N6 C47 C46 109.0(3) . . ?
N7 C48 C49 112.2(2) . . ?
C50 C49 C48 104.3(2) . . ?
N8 C50 C49 108.6(2) . . ?
N9 C51 C52 111.5(3) . . ?
C53 C52 C51 104.9(3) . . ?
N10 C53 C52 107.9(3) . . ?
C61 C60 C65 120.8(5) . . ?
C62 C61 C60 120.2(5) . . ?
C61 C62 C63 120.3(5) . . ?
C62 C63 C64 120.5(4) . . ?
C65 C64 C63 119.1(5) . . ?
C64 C65 C60 119.1(5) . . ?
C75 C70 C71 121.3(6) . . ?
C72 C71 C70 121.2(6) . . ?
C73 C72 C71 121.3(5) . . ?
C72 C73 C74 117.5(5) . . ?
C75 C74 C73 120.3(6) . . ?
C70 C75 C74 118.3(6) . . ?
C85 C80 C81 125.4(9) . . ?
C82 C81 C80 115.8(8) . . ?
C81 C82 C83 120.1(7) . . ?
C82 C83 C84 123.4(7) . . ?
C85 C84 C83 116.6(8) . . ?
C84 C85 C80 118.4(8) . . ?
C81' C80' C85' 121.9(10) . . ?
C80' C81' C82' 114.8(10) . . ?
C81' C82' C83' 123.8(9) . . ?
C82' C83' C84' 121.3(8) . . ?
C85' C84' C83' 113.4(9) . . ?
C80' C85' C84' 124.2(10) . . ?
C91 C90 C95 117.8(9) . . ?
C92 C91 C90 117.5(9) . . ?
C91 C92 C93 126.6(9) . . ?
C94 C93 C92 114.7(9) . . ?
C95 C94 C93 119.7(8) . . ?
C94 C95 C90 123.6(8) . . ?
C95' C90' C91' 116.7(10) . . ?
C90' C91' C92' 118.9(11) . . ?
C93' C92' C91' 123.7(9) . . ?
C92' C93' C94' 118.1(9) . . ?
C95' C94' C93' 118.1(9) . . ?
C90' C95' C94' 124.4(9) . . ?

loop_
_geom_bond_atom_site_label_1
_geom_bond_atom_site_label_2
_geom_bond_distance
_geom_bond_site_symmetry_2
_geom_bond_publ_flag
Yb N4 2.343(2) . ?
Yb N1 2.345(2) . ?
Yb N2 2.353(2) . ?
Yb N3 2.354(2) . ?
Yb N9 2.504(2) . ?
Yb N7 2.517(2) . ?
Yb N5 2.522(2) . ?
B N8 1.526(4) . ?
B N10 1.534(4) . ?
B N6 1.539(4) . ?
N1 C1 1.374(3) . ?
N1 C4 1.377(3) . ?
N2 C9 1.376(3) . ?
N2 C6 1.380(3) . ?
N3 C14 1.383(3) . ?
N3 C11 1.384(3) . ?
N4 C16 1.374(3) . ?
N4 C19 1.384(3) . ?
N5 C45 1.342(3) . ?
N5 N6 1.370(3) . ?
N6 C47 1.336(3) . ?
N7 C48 1.346(3) . ?
N7 N8 1.365(3) . ?
N8 C50 1.350(3) . ?
N9 C51 1.341(3) . ?
N9 N10 1.372(3) . ?
N10 C53 1.341(3) . ?
C1 C20 1.403(4) . ?
C1 C2 1.440(4) . ?
C2 C3 1.353(4) . ?
C3 C4 1.440(4) . ?
C4 C5 1.402(4) . ?
C5 C6 1.396(3) . ?
C5 C21 1.500(3) . ?
C6 C7 1.440(3) . ?
C7 C8 1.344(4) . ?
C8 C9 1.439(3) . ?
C9 C10 1.414(3) . ?
C10 C11 1.397(3) . ?
C10 C27 1.492(3) . ?
C11 C12 1.448(3) . ?
C12 C13 1.346(4) . ?
C13 C14 1.438(4) . ?
C14 C15 1.398(4) . ?
C15 C16 1.401(4) . ?
C15 C33 1.505(4) . ?
C16 C17 1.444(4) . ?
C17 C18 1.345(4) . ?
C18 C19 1.439(4) . ?
C19 C20 1.398(4) . ?
C20 C39 1.499(3) . ?
C21 C22 1.374(4) . ?
C21 C26 1.376(4) . ?
C22 C23 1.393(4) . ?
C23 C24 1.376(5) . ?
C24 C25 1.355(5) . ?
C25 C26 1.386(4) . ?
C27 C32 1.392(4) . ?
C27 C28 1.394(4) . ?
C28 C29 1.382(4) . ?
C29 C30 1.380(5) . ?
C30 C31 1.373(5) . ?
C31 C32 1.390(4) . ?
C33 C34 1.371(5) . ?
C33 C38 1.385(5) . ?
C34 C35 1.398(4) . ?
C35 C36 1.375(7) . ?
C36 C37 1.349(7) . ?
C37 C38 1.393(5) . ?
C39 C44 1.376(4) . ?
C39 C40 1.384(4) . ?
C40 C41 1.378(4) . ?
C41 C42 1.364(5) . ?
C42 C43 1.365(5) . ?
C43 C44 1.390(5) . ?
C45 C46 1.391(4) . ?
C46 C47 1.367(4) . ?
C48 C49 1.382(4) . ?
C49 C50 1.370(4) . ?
C51 C52 1.386(4) . ?
C52 C53 1.379(4) . ?
C60 C61 1.353(7) . ?
C60 C65 1.383(7) . ?
C61 C62 1.345(6) . ?
C62 C63 1.360(6) . ?
C63 C64 1.386(6) . ?
C64 C65 1.363(6) . ?
C70 C75 1.300(9) . ?
C70 C71 1.337(7) . ?
C71 C72 1.334(6) . ?
C72 C73 1.305(7) . ?
C73 C74 1.403(9) . ?
C74 C75 1.380(9) . ?
C80 C85 1.395(11) . ?
C80 C81 1.395(11) . ?
C81 C82 1.351(10) . ?
C82 C83 1.396(9) . ?
C83 C84 1.417(11) . ?
C84 C85 1.360(11) . ?
C80' C81' 1.354(12) . ?
C80' C85' 1.381(12) . ?
C81' C82' 1.386(12) . ?
C82' C83' 1.388(11) . ?
C83' C84' 1.395(11) . ?
C84' C85' 1.394(12) . ?
C90 C91 1.363(12) . ?
C90 C95 1.408(11) . ?
C91 C92 1.359(11) . ?
C92 C93 1.400(11) . ?
C93 C94 1.387(11) . ?
C94 C95 1.360(10) . ?
C90' C95' 1.377(12) . ?
C90' C91' 1.386(13) . ?
C91' C92' 1.389(12) . ?
C92' C93' 1.359(12) . ?
C93' C94' 1.387(12) . ?
C94' C95' 1.381(12) . ?
